data_7221863
loop_
_publ_author_name
'Yeon, Jeongho'
'Felder, Justin B.'
'Smith, Mark D.'
'Morrison, Gregory'
'zur Loye, Hans-Conrad'

_publ_section_title
;
 Synthetic strategies for new vanadium oxyfluorides containing novel
 building blocks: structures of V(iv) and V(v) containing Sr4V3O5F13,
 Pb7V4O8F18, Pb2VO2F5, and Pb2VOF6
;
_journal_issue 44
_journal_name_full CrystEngComm
_journal_page_first 8428
_journal_paper_doi 10.1039/C5CE01464F
_journal_volume 17
_journal_year 2015
_chemical_formula_moiety 'F13 O5 Sr4 V3'
_chemical_formula_sum 'F13 O5 Sr4 V3'
_chemical_formula_weight 830.30
_space_group_crystal_system monoclinic
_space_group_IT_number 14
_space_group_name_Hall '-P 2yn'
_space_group_name_H-M_alt 'P 1 21/n 1'
_symmetry_space_group_name_Hall '-P 2yn'
_symmetry_space_group_name_H-M 'P 1 21/n 1'
_audit_creation_method SHELXL-2014/6
_cell_angle_alpha 90
_cell_angle_beta 108.917(2)
_cell_angle_gamma 90
_cell_formula_units_Z 2
_cell_length_a 9.7805(7)
_cell_length_b 7.2405(5)
_cell_length_c 10.0361(7)
_cell_measurement_reflns_used 6098
_cell_measurement_temperature 100(2)
_cell_measurement_theta_max 32.640
_cell_measurement_theta_min 2.527
_cell_volume 672.33(8)
_computing_cell_refinement 'SAINT-Plus Version 6.45 (Bruker, 2001)'
_computing_data_collection 'SMART Version 5.631 (Bruker, 2001)'
_computing_data_reduction 'SAINT-Plus Version 6.45 (Bruker, 2001)'
_computing_molecular_graphics various
_computing_publication_material various
_computing_structure_refinement 'SHELXL-2014/6 (Sheldrick, 2014)'
_computing_structure_solution 'SHELXS97 (Sheldrick, 2008)'
_diffrn_ambient_temperature 100(2)
_diffrn_measured_fraction_theta_full 1.000
_diffrn_measured_fraction_theta_max 0.989
_diffrn_measurement_device_type 'Bruker SMART APEX CCD diffractometer'
_diffrn_measurement_method 'omega and phi scans'
_diffrn_radiation_type MoK\a
_diffrn_radiation_wavelength 0.71073
_diffrn_reflns_av_R_equivalents 0.0472
_diffrn_reflns_av_unetI/netI 0.0411
_diffrn_reflns_laue_measured_fraction_full 1.000
_diffrn_reflns_laue_measured_fraction_max 0.989
_diffrn_reflns_limit_h_max 14
_diffrn_reflns_limit_h_min -14
_diffrn_reflns_limit_k_max 10
_diffrn_reflns_limit_k_min -10
_diffrn_reflns_limit_l_max 15
_diffrn_reflns_limit_l_min -15
_diffrn_reflns_number 12587
_diffrn_reflns_point_group_measured_fraction_full 1.000
_diffrn_reflns_point_group_measured_fraction_max 0.989
_diffrn_reflns_theta_full 25.242
_diffrn_reflns_theta_max 32.654
_diffrn_reflns_theta_min 2.527
_diffrn_source 'sealed ceramic tube'
_exptl_absorpt_coefficient_mu 17.917
_exptl_absorpt_correction_T_max 1.0000
_exptl_absorpt_correction_T_min 0.3943
_exptl_absorpt_correction_type multi-scan
_exptl_absorpt_process_details 'SADABS Version 2.05 (Bruker, 2001)'
_exptl_crystal_colour yellow-green
_exptl_crystal_density_diffrn 4.101
_exptl_crystal_description plate
_exptl_crystal_F_000 756
_exptl_crystal_size_max 0.150
_exptl_crystal_size_mid 0.080
_exptl_crystal_size_min 0.020
_refine_diff_density_max 1.083
_refine_diff_density_min -0.766
_refine_diff_density_rms 0.200
_refine_ls_extinction_method none
_refine_ls_goodness_of_fit_ref 1.030
_refine_ls_hydrogen_treatment undef
_refine_ls_matrix_type full
_refine_ls_number_parameters 118
_refine_ls_number_reflns 2435
_refine_ls_number_restraints 0
_refine_ls_restrained_S_all 1.030
_refine_ls_R_factor_all 0.0398
_refine_ls_R_factor_gt 0.0298
_refine_ls_shift/su_max 0.000
_refine_ls_shift/su_mean 0.000
_refine_ls_structure_factor_coef Fsqd
_refine_ls_weighting_details 'w=1/[\s^2^(Fo^2^)+(0.0265P)^2^+0.0578P] where P=(Fo^2^+2Fc^2^)/3'
_refine_ls_weighting_scheme calc
_refine_ls_wR_factor_gt 0.0576
_refine_ls_wR_factor_ref 0.0606
_reflns_number_gt 2073
_reflns_number_total 2435
_reflns_threshold_expression 'I > 2\s(I)'
_cod_data_source_file c5ce01464f1.cif
_cod_data_source_block Sr4V3O5F13
_cod_depositor_comments 'Adding full bibliography for 7221863--7221866.cif.'
_cod_database_code 7221863
_shelx_space_group_comment
; 
The symmetry employed for this shelxl refinement is uniquely defined 
by the following loop, which should always be used as a source of 
symmetry information in preference to the above space-group names. 
They are only intended as comments. 
;
_shelx_estimated_absorpt_t_min 0.174
_shelx_estimated_absorpt_t_max 0.716

loop_
_space_group_symop_operation_xyz
'x, y, z'
'-x+1/2, y+1/2, -z+1/2'
'-x, -y, -z'
'x-1/2, -y-1/2, z-1/2'

loop_
_atom_site_label
_atom_site_type_symbol
_atom_site_fract_x
_atom_site_fract_y
_atom_site_fract_z
_atom_site_U_iso_or_equiv
_atom_site_adp_type
_atom_site_occupancy
_atom_site_site_symmetry_order
_atom_site_calc_flag
_atom_site_refinement_flags_occupancy
Sr1 Sr 0.05359(3) 0.11606(4) 0.34806(3) 0.00708(7) Uani 1 1 d .
Sr2 Sr 0.63671(3) 0.09699(4) 0.21230(3) 0.00668(7) Uani 1 1 d .
V1 V 0.23644(5) 0.12988(7) 0.02895(5) 0.00812(10) Uani 1 1 d .
V2 V 0.52496(12) -0.03148(16) 0.50805(14) 0.0116(2) Uani 0.5 1 d P
F1 F 0.13664(17) 0.0928(2) 0.60519(17) 0.0095(3) Uani 1 1 d .
F2 F 0.83803(17) 0.2845(2) 0.36956(17) 0.0083(3) Uani 1 1 d .
F3 F 0.38780(18) 0.2689(2) 0.15304(18) 0.0129(4) Uani 1 1 d .
F4 F 0.38995(17) -0.0550(2) 0.05060(17) 0.0083(3) Uani 1 1 d .
F5 F 0.14278(17) -0.0297(2) -0.12428(17) 0.0104(3) Uani 1 1 d .
F6 F 0.50783(18) 0.1091(2) 0.66827(18) 0.0126(4) Uani 1 1 d .
F7 F 0.3336(2) 0.1571(3) 0.4131(2) 0.0186(4) Uani 0.5 1 d P
O7 O 0.3336(2) 0.1571(3) 0.4131(2) 0.0186(4) Uani 0.5 1 d P
O1 O 0.1258(2) 0.3165(3) -0.0372(2) 0.0101(4) Uani 1 1 d .
O2 O 0.1685(2) 0.0499(3) 0.1423(2) 0.0094(4) Uani 1 1 d .

loop_
_atom_site_aniso_label
_atom_site_aniso_U_11
_atom_site_aniso_U_22
_atom_site_aniso_U_33
_atom_site_aniso_U_23
_atom_site_aniso_U_13
_atom_site_aniso_U_12
Sr1 0.00748(12) 0.00716(13) 0.00673(13) -0.00038(10) 0.00249(9) 0.00027(9)
Sr2 0.00759(12) 0.00624(13) 0.00664(13) -0.00014(9) 0.00290(9) -0.00024(9)
V1 0.0092(2) 0.0079(2) 0.0086(2) 0.00042(18) 0.00470(17) 0.00079(17)
V2 0.0107(7) 0.0113(7) 0.0131(5) 0.0017(5) 0.0041(5) 0.0008(4)
F1 0.0120(8) 0.0074(8) 0.0093(8) -0.0001(6) 0.0036(7) 0.0002(6)
F2 0.0103(8) 0.0057(7) 0.0097(8) 0.0002(6) 0.0044(6) -0.0001(6)
F3 0.0110(8) 0.0105(8) 0.0154(9) -0.0012(7) 0.0017(7) -0.0003(6)
F4 0.0091(8) 0.0076(8) 0.0082(8) 0.0006(6) 0.0029(6) 0.0004(6)
F5 0.0085(8) 0.0119(8) 0.0102(8) -0.0027(7) 0.0023(6) -0.0013(6)
F6 0.0147(9) 0.0122(9) 0.0108(9) -0.0001(7) 0.0043(7) -0.0003(6)
F7 0.0137(10) 0.0274(12) 0.0152(10) 0.0022(9) 0.0051(8) 0.0014(8)
O7 0.0137(10) 0.0274(12) 0.0152(10) 0.0022(9) 0.0051(8) 0.0014(8)
O1 0.0125(10) 0.0089(10) 0.0090(10) 0.0008(8) 0.0035(8) 0.0014(8)
O2 0.0107(10) 0.0104(10) 0.0072(9) -0.0001(8) 0.0028(8) 0.0004(8)

loop_
_atom_type_symbol
_atom_type_description
_atom_type_scat_dispersion_real
_atom_type_scat_dispersion_imag
_atom_type_scat_source
O O 0.0106 0.0060 'International Tables Vol C Tables 4.2.6.8 and 6.1.1.4'
F F 0.0171 0.0103 'International Tables Vol C Tables 4.2.6.8 and 6.1.1.4'
V V 0.3005 0.5294 'International Tables Vol C Tables 4.2.6.8 and 6.1.1.4'
Sr Sr -1.5307 3.2498 'International Tables Vol C Tables 4.2.6.8 and 6.1.1.4'

loop_
_geom_angle_atom_site_label_1
_geom_angle_atom_site_label_2
_geom_angle_atom_site_label_3
_geom_angle
_geom_angle_site_symmetry_1
_geom_angle_site_symmetry_3
F1 Sr1 F2 86.76(5) . 1_455
F1 Sr1 F5 145.16(6) . 3
F2 Sr1 F5 77.15(5) 1_455 3
F1 Sr1 F1 77.19(6) . 3_556
F2 Sr1 F1 65.74(5) 1_455 3_556
F5 Sr1 F1 68.06(5) 3 3_556
F1 Sr1 F4 72.07(5) . 2
F2 Sr1 F4 66.10(5) 1_455 2
F5 Sr1 F4 125.86(5) 3 2
F1 Sr1 F4 123.34(5) 3_556 2
F1 Sr1 F3 86.51(5) . 2_545
F2 Sr1 F3 132.02(5) 1_455 2_545
F5 Sr1 F3 81.97(5) 3 2_545
F1 Sr1 F3 66.44(5) 3_556 2_545
F4 Sr1 F3 151.95(5) 2 2_545
F1 Sr1 F7 77.43(6) . .
F2 Sr1 F7 139.89(6) 1_455 .
F5 Sr1 F7 133.23(6) 3 .
F1 Sr1 F7 141.83(6) 3_556 .
F4 Sr1 F7 73.96(6) 2 .
F3 Sr1 F7 84.02(6) 2_545 .
F1 Sr1 F6 134.53(5) . 4_565
F2 Sr1 F6 74.30(5) 1_455 4_565
F5 Sr1 F6 70.37(5) 3 4_565
F1 Sr1 F6 127.05(5) 3_556 4_565
F4 Sr1 F6 62.48(5) 2 4_565
F3 Sr1 F6 136.42(6) 2_545 4_565
F7 Sr1 F6 90.95(6) . 4_565
F1 Sr1 O2 135.85(6) . .
F2 Sr1 O2 136.42(6) 1_455 .
F5 Sr1 O2 70.07(6) 3 .
F1 Sr1 O2 123.01(6) 3_556 .
F4 Sr1 O2 112.16(6) 2 .
F3 Sr1 O2 71.04(6) 2_545 .
F7 Sr1 O2 63.17(6) . .
F6 Sr1 O2 68.20(6) 4_565 .
F1 Sr1 Sr2 108.74(4) . 1_455
F2 Sr1 Sr2 39.24(4) 1_455 1_455
F5 Sr1 Sr2 42.48(4) 3 1_455
F1 Sr1 Sr2 45.19(4) 3_556 1_455
F4 Sr1 Sr2 103.83(4) 2 1_455
F3 Sr1 Sr2 100.05(4) 2_545 1_455
F7 Sr1 Sr2 172.69(5) . 1_455
F6 Sr1 Sr2 81.91(4) 4_565 1_455
O2 Sr1 Sr2 112.24(4) . 1_455
F1 Sr1 Sr2 101.75(4) . 2
F2 Sr1 Sr2 37.47(4) 1_455 2
F5 Sr1 Sr2 84.00(4) 3 2
F1 Sr1 Sr2 102.56(4) 3_556 2
F4 Sr1 Sr2 42.89(4) 2 2
F3 Sr1 Sr2 164.72(4) 2_545 2
F7 Sr1 Sr2 110.18(5) . 2
F6 Sr1 Sr2 41.44(4) 4_565 2
O2 Sr1 Sr2 109.64(4) . 2
Sr2 Sr1 Sr2 65.228(6) 1_455 2
F2 Sr2 F2 124.89(3) 2_645 .
F2 Sr2 F1 132.46(6) 2_645 4_665
F2 Sr2 F1 70.80(5) . 4_665
F2 Sr2 F4 62.36(5) 2_645 3_655
F2 Sr2 F4 120.58(5) . 3_655
F1 Sr2 F4 71.30(5) 4_665 3_655
F2 Sr2 F6 75.72(5) 2_645 3_656
F2 Sr2 F6 117.21(5) . 3_656
F1 Sr2 F6 142.43(5) 4_665 3_656
F4 Sr2 F6 120.89(5) 3_655 3_656
F2 Sr2 F3 123.34(5) 2_645 .
F2 Sr2 F3 111.70(5) . .
F1 Sr2 F3 66.67(5) 4_665 .
F4 Sr2 F3 92.59(5) 3_655 .
F6 Sr2 F3 76.92(5) 3_656 .
F2 Sr2 O1 125.58(6) 2_645 4_666
F2 Sr2 O1 62.12(6) . 4_666
F1 Sr2 O1 101.75(6) 4_665 4_666
F4 Sr2 O1 169.59(6) 3_655 4_666
F6 Sr2 O1 59.91(6) 3_656 4_666
F3 Sr2 O1 77.36(6) . 4_666
F2 Sr2 F5 62.12(5) 2_645 3_655
F2 Sr2 F5 75.38(5) . 3_655
F1 Sr2 F5 84.69(5) 4_665 3_655
F4 Sr2 F5 57.11(5) 3_655 3_655
F6 Sr2 F5 132.59(5) 3_656 3_655
F3 Sr2 F5 144.46(5) . 3_655
O1 Sr2 F5 131.20(6) 4_666 3_655
F2 Sr2 F4 65.45(5) 2_645 .
F2 Sr2 F4 169.56(5) . .
F1 Sr2 F4 103.64(5) 4_665 .
F4 Sr2 F4 63.82(6) 3_655 .
F6 Sr2 F4 61.59(5) 3_656 .
F3 Sr2 F4 57.91(5) . .
O1 Sr2 F4 111.76(6) 4_666 .
F5 Sr2 F4 113.44(5) 3_655 .
F2 Sr2 F1 67.25(5) 2_645 3_656
F2 Sr2 F1 63.13(5) . 3_656
F1 Sr2 F1 128.84(4) 4_665 3_656
F4 Sr2 F1 114.53(5) 3_655 3_656
F6 Sr2 F1 81.21(5) 3_656 3_656
F3 Sr2 F1 151.42(5) . 3_656
O1 Sr2 F1 75.84(6) 4_666 3_656
F5 Sr2 F1 63.76(5) 3_655 3_656
F4 Sr2 F1 125.09(5) . 3_656
F2 Sr2 V1 39.67(4) 2_645 3_655
F2 Sr2 V1 108.20(4) . 3_655
F1 Sr2 V1 94.35(4) 4_665 3_655
F4 Sr2 V1 34.17(4) 3_655 3_655
F6 Sr2 V1 114.88(4) 3_656 3_655
F3 Sr2 V1 125.55(4) . 3_655
O1 Sr2 V1 156.25(5) 4_666 3_655
F5 Sr2 V1 32.84(4) 3_655 3_655
F4 Sr2 V1 80.68(4) . 3_655
F1 Sr2 V1 80.47(4) 3_656 3_655
F2 Sr2 V1 140.96(4) 2_645 4_666
F2 Sr2 V1 37.64(4) . 4_666
F1 Sr2 V1 81.23(4) 4_665 4_666
F4 Sr2 V1 151.05(4) 3_655 4_666
F6 Sr2 V1 86.59(4) 3_656 4_666
F3 Sr2 V1 84.57(4) . 4_666
O1 Sr2 V1 26.77(4) 4_666 4_666
F5 Sr2 V1 112.44(4) 3_655 4_666
F4 Sr2 V1 134.11(4) . 4_666
F1 Sr2 V1 75.91(4) 3_656 4_666
V1 Sr2 V1 145.103(9) 3_655 4_666
O2 V1 O1 101.76(10) . .
O2 V1 F3 98.13(9) . .
O1 V1 F3 95.53(9) . .
O2 V1 F5 98.79(9) . .
O1 V1 F5 94.98(9) . .
F3 V1 F5 157.80(8) . .
O2 V1 F4 98.79(9) . .
O1 V1 F4 159.37(9) . .
F3 V1 F4 83.29(7) . .
F5 V1 F4 80.01(7) . .
O2 V1 F2 174.83(9) . 4_565
O1 V1 F2 82.87(8) . 4_565
F3 V1 F2 83.59(7) . 4_565
F5 V1 F2 78.38(7) . 4_565
F4 V1 F2 76.52(7) . 4_565
O2 V1 Sr2 130.49(8) . 3_655
O1 V1 Sr2 115.09(7) . 3_655
F3 V1 Sr2 109.36(6) . 3_655
F5 V1 Sr2 48.44(5) . 3_655
F4 V1 Sr2 47.43(5) . 3_655
F2 V1 Sr2 44.53(4) 4_565 3_655
O2 V1 Sr2 140.40(7) . 4_565
O1 V1 Sr2 43.33(7) . 4_565
F3 V1 Sr2 102.69(6) . 4_565
F5 V1 Sr2 72.46(5) . 4_565
F4 V1 Sr2 116.71(5) . 4_565
F2 V1 Sr2 43.05(4) 4_565 4_565
Sr2 V1 Sr2 72.538(11) 3_655 4_565
O2 V1 Sr2 103.63(7) . .
O1 V1 Sr2 131.55(7) . .
F3 V1 Sr2 40.55(5) . .
F5 V1 Sr2 120.63(5) . .
F4 V1 Sr2 42.84(5) . .
F2 V1 Sr2 74.49(4) 4_565 .
Sr2 V1 Sr2 76.124(12) 3_655 .
Sr2 V1 Sr2 114.122(14) 4_565 .
V2 V2 O7 164.7(3) 3_656 3_656
V2 V2 F7 164.7(3) 3_656 3_656
O7 V2 F7 0.0 3_656 3_656
V2 V2 F6 95.5(3) 3_656 3_656
O7 V2 F6 99.05(11) 3_656 3_656
F7 V2 F6 99.05(11) 3_656 3_656
V2 V2 O1 83.6(2) 3_656 2_545
O7 V2 O1 100.20(11) 3_656 2_545
F7 V2 O1 100.20(11) 3_656 2_545
F6 V2 O1 94.01(10) 3_656 2_545
V2 V2 F6 65.2(2) 3_656 .
O7 V2 F6 100.17(11) 3_656 .
F7 V2 F6 100.17(11) 3_656 .
F6 V2 F6 160.71(6) 3_656 .
O1 V2 F6 84.22(9) 2_545 .
V2 V2 O1 77.3(2) 3_656 4_666
O7 V2 O1 98.25(11) 3_656 4_666
F7 V2 O1 98.25(11) 3_656 4_666
F6 V2 O1 87.86(10) 3_656 4_666
O1 V2 O1 160.92(5) 2_545 4_666
F6 V2 O1 87.77(9) . 4_666
V2 V2 F7 11.0(2) 3_656 .
O7 V2 F7 175.6 3_656 .
F7 V2 F7 175.65(9) 3_656 .
F6 V2 F7 85.07(9) 3_656 .
O1 V2 F7 80.82(9) 2_545 .
F6 V2 F7 75.68(8) . .
O1 V2 F7 80.42(9) 4_666 .
V2 V2 Sr2 91.0(2) 3_656 .
O7 V2 Sr2 96.19(9) 3_656 .
F7 V2 Sr2 96.19(9) 3_656 .
F6 V2 Sr2 43.02(6) 3_656 .
O1 V2 Sr2 136.10(8) 2_545 .
F6 V2 Sr2 132.30(7) . .
O1 V2 Sr2 45.47(7) 4_666 .
F7 V2 Sr2 85.84(6) . .
V2 V2 Sr2 78.8(2) 3_656 3_656
O7 V2 Sr2 93.71(9) 3_656 3_656
F7 V2 Sr2 93.71(9) 3_656 3_656
F6 V2 Sr2 137.24(8) 3_656 3_656
O1 V2 Sr2 43.40(7) 2_545 3_656
F6 V2 Sr2 42.75(6) . 3_656
O1 V2 Sr2 130.48(8) 4_666 3_656
F7 V2 Sr2 84.12(6) . 3_656
Sr2 V2 Sr2 169.82(3) . 3_656
V2 V2 Sr1 144.3(3) 3_656 3_656
O7 V2 Sr1 27.75(8) 3_656 3_656
F7 V2 Sr1 27.75(8) 3_656 3_656
F6 V2 Sr1 98.31(7) 3_656 3_656
O1 V2 Sr1 127.74(7) 2_545 3_656
F6 V2 Sr1 97.91(7) . 3_656
O1 V2 Sr1 70.51(7) 4_666 3_656
F7 V2 Sr1 150.52(7) . 3_656
Sr2 V2 Sr1 77.39(2) . 3_656
Sr2 V2 Sr1 110.96(3) 3_656 3_656
Sr1 F1 Sr2 110.29(6) . 4_566
Sr1 F1 Sr1 102.81(6) . 3_556
Sr2 F1 Sr1 110.66(6) 4_566 3_556
Sr1 F1 Sr2 131.20(7) . 3_656
Sr2 F1 Sr2 106.05(6) 4_566 3_656
Sr1 F1 Sr2 93.43(5) 3_556 3_656
V1 F2 Sr2 95.79(6) 4_666 2_655
V1 F2 Sr2 99.31(6) 4_666 .
Sr2 F2 Sr2 115.89(6) 2_655 .
V1 F2 Sr1 141.38(7) 4_666 1_655
Sr2 F2 Sr1 104.00(6) 2_655 1_655
Sr2 F2 Sr1 101.22(6) . 1_655
V1 F3 Sr1 130.17(8) . 2
V1 F3 Sr2 111.59(8) . .
Sr1 F3 Sr2 105.79(6) 2 .
V1 F4 Sr1 136.83(8) . 2_545
V1 F4 Sr2 98.41(6) . 3_655
Sr1 F4 Sr2 103.42(6) 2_545 3_655
V1 F4 Sr2 107.04(7) . .
Sr1 F4 Sr2 96.04(5) 2_545 .
Sr2 F4 Sr2 116.18(6) 3_655 .
V1 F5 Sr1 154.18(9) . 3
V1 F5 Sr2 98.72(6) . 3_655
Sr1 F5 Sr2 97.24(6) 3 3_655
V2 F6 V2 19.29(6) 3_656 .
V2 F6 Sr2 109.07(9) 3_656 3_656
V2 F6 Sr2 106.54(8) . 3_656
V2 F6 Sr1 148.91(10) 3_656 4_666
V2 F6 Sr1 156.73(10) . 4_666
Sr2 F6 Sr1 96.61(6) 3_656 4_666
V2 F7 V2 4.35(9) 3_656 .
V2 F7 Sr1 135.39(12) 3_656 .
V2 F7 Sr1 133.78(10) . .
V1 O1 V2 143.22(13) . 2
V1 O1 V2 145.89(13) . 4_565
V2 O1 V2 19.08(5) 2 4_565
V1 O1 Sr2 109.89(9) . 4_565
V2 O1 Sr2 106.16(9) 2 4_565
V2 O1 Sr2 102.16(9) 4_565 4_565
V1 O2 Sr1 148.53(11) . .

loop_
_geom_bond_atom_site_label_1
_geom_bond_atom_site_label_2
_geom_bond_distance
_geom_bond_site_symmetry_2
Sr1 F1 2.4472(17) .
Sr1 F2 2.5049(16) 1_455
Sr1 F5 2.5153(16) 3
Sr1 F1 2.5563(17) 3_556
Sr1 F4 2.5780(16) 2
Sr1 F3 2.5787(17) 2_545
Sr1 F7 2.618(2) .
Sr1 F6 2.6254(17) 4_565
Sr1 O2 2.695(2) .
Sr1 Sr2 3.8598(4) 1_455
Sr1 Sr2 3.9020(4) 2
Sr2 F2 2.4467(16) 2_645
Sr2 F2 2.4893(16) .
Sr2 F1 2.4901(16) 4_665
Sr2 F4 2.5838(17) 3_655
Sr2 F6 2.6000(18) 3_656
Sr2 F3 2.6252(17) .
Sr2 O1 2.626(2) 4_666
Sr2 F5 2.6277(17) 3_655
Sr2 F4 2.6703(16) .
Sr2 F1 2.7430(16) 3_656
Sr2 V1 3.4709(6) 3_655
Sr2 V1 3.5988(6) 4_666
V1 O2 1.600(2) .
V1 O1 1.724(2) .
V1 F3 1.8870(17) .
V1 F5 1.9041(17) .
V1 F4 1.9704(17) .
V1 F2 2.2273(17) 4_565
V1 Sr2 3.4709(6) 3_655
V1 Sr2 3.5988(6) 4_565
V2 V2 0.6490(17) 3_656
V2 O7 1.631(2) 3_656
V2 F7 1.631(2) 3_656
V2 F6 1.784(2) 3_656
V2 O1 1.937(2) 2_545
V2 F6 1.956(2) .
V2 O1 1.973(2) 4_666
V2 F7 2.263(2) .
V2 Sr2 3.6714(14) 3_656
V2 Sr1 3.9486(11) 3_656
F1 Sr2 2.4901(16) 4_566
F1 Sr1 2.5562(16) 3_556
F1 Sr2 2.7430(16) 3_656
F2 V1 2.2272(17) 4_666
F2 Sr2 2.4467(16) 2_655
F2 Sr1 2.5048(16) 1_655
F3 Sr1 2.5787(17) 2
F4 Sr1 2.5780(16) 2_545
F4 Sr2 2.5838(17) 3_655
F5 Sr1 2.5154(16) 3
F5 Sr2 2.6277(17) 3_655
F6 V2 1.784(2) 3_656
F6 Sr2 2.6000(18) 3_656
F6 Sr1 2.6254(17) 4_666
F7 V2 1.631(2) 3_656
O1 V2 1.937(2) 2
O1 V2 1.973(2) 4_565
O1 Sr2 2.626(2) 4_565
